data_7004053
loop_
_publ_author_name
'Mueller, Birgit'
'Poleschner, Helmut'
'Seppelt, Konrad'

_publ_section_title
;
 Dialkyl dichalcogen cations
;
_journal_issue 33
_journal_name_full 'Dalton Transactions'
_journal_page_first 4424
_journal_page_last 4427
_journal_paper_doi 10.1039/b802259n
_journal_year 2008
_chemical_formula_moiety (C2H5Te)4,(CF3SO3)2
_chemical_formula_sum 'C10 H20 F6 O6 S2 Te4'
_chemical_formula_weight 924.78
_chemical_name_common
;1,2,3,4-Tetraethyl-tetratelluretanediylium-bis-
(trifluormethanesulfonate)
;
_chemical_name_systematic
;
?
;
_space_group_IT_number 14
_symmetry_cell_setting monoclinic
_symmetry_space_group_name_Hall '-P 2ybc'
_symmetry_space_group_name_H-M 'P 1 21/c 1'
_atom_sites_solution_hydrogens geom
_atom_sites_solution_primary direct
_atom_sites_solution_secondary difmap
_audit_creation_method SHELXL-97
_cell_angle_alpha 90.00
_cell_angle_beta 103.854(5)
_cell_angle_gamma 90.00
_cell_formula_units_Z 2
_cell_length_a 10.411(2)
_cell_length_b 7.6856(17)
_cell_length_c 15.241(3)
_cell_measurement_reflns_used 999
_cell_measurement_temperature 173(2)
_cell_measurement_theta_max 30.0
_cell_measurement_theta_min 2.0
_cell_volume 1184.0(4)
_computing_structure_refinement 'SHELXL-97 (Sheldrick, 1997)'
_computing_structure_solution 'SHELXS-97 (Sheldrick, 1990)'
_diffrn_ambient_temperature 173(2)
_diffrn_measured_fraction_theta_full 0.996
_diffrn_measured_fraction_theta_max 0.996
_diffrn_measurement_device_type Bruker_CCD
_diffrn_measurement_method omega_scan
_diffrn_radiation_monochromator graphite
_diffrn_radiation_source 'fine-focus sealed tube'
_diffrn_radiation_type MoK\a
_diffrn_radiation_wavelength 0.71073
_diffrn_reflns_av_R_equivalents 0.0591
_diffrn_reflns_av_sigmaI/netI 0.0473
_diffrn_reflns_limit_h_max 14
_diffrn_reflns_limit_h_min -14
_diffrn_reflns_limit_k_max 8
_diffrn_reflns_limit_k_min -10
_diffrn_reflns_limit_l_max 20
_diffrn_reflns_limit_l_min -18
_diffrn_reflns_number 17112
_diffrn_reflns_theta_full 29.13
_diffrn_reflns_theta_max 29.13
_diffrn_reflns_theta_min 2.01
_diffrn_standards_decay_% 0
_exptl_absorpt_coefficient_mu 5.124
_exptl_absorpt_correction_T_max 1.000
_exptl_absorpt_correction_T_min 0.725
_exptl_absorpt_correction_type multi-scan
_exptl_absorpt_process_details Bruker_2000_NT_Software_Reference_Manual
_exptl_crystal_colour black
_exptl_crystal_density_diffrn 2.594
_exptl_crystal_density_method 'not measured'
_exptl_crystal_description plate
_exptl_crystal_F_000 844
_exptl_crystal_size_max 0.2
_exptl_crystal_size_mid 0.03
_exptl_crystal_size_min 0.01
_refine_diff_density_max 1.531
_refine_diff_density_min -0.778
_refine_diff_density_rms 0.201
_refine_ls_extinction_method none
_refine_ls_goodness_of_fit_ref 1.028
_refine_ls_hydrogen_treatment mixed
_refine_ls_matrix_type full
_refine_ls_number_parameters 130
_refine_ls_number_reflns 3180
_refine_ls_number_restraints 0
_refine_ls_restrained_S_all 1.028
_refine_ls_R_factor_all 0.0736
_refine_ls_R_factor_gt 0.0381
_refine_ls_shift/su_max 0.001
_refine_ls_shift/su_mean 0.000
_refine_ls_structure_factor_coef Fsqd
_refine_ls_weighting_details 'calc w=1/[\s^2^(Fo^2^)+(0.0410P)^2^+2.2899P] where P=(Fo^2^+2Fc^2^)/3'
_refine_ls_weighting_scheme calc
_refine_ls_wR_factor_gt 0.0794
_refine_ls_wR_factor_ref 0.0924
_reflns_number_gt 2099
_reflns_number_total 3180
_reflns_threshold_expression >2sigma(I)
_cod_data_source_file b802259n.txt
_cod_data_source_block et4te4
_cod_original_cell_volume 1184.0(5)
_cod_original_sg_symbol_H-M P21/c
_cod_database_code 7004053

loop_
_symmetry_equiv_pos_as_xyz
'x, y, z'
'-x, y+1/2, -z+1/2'
'-x, -y, -z'
'x, -y-1/2, z-1/2'

loop_
_atom_site_label
_atom_site_type_symbol
_atom_site_fract_x
_atom_site_fract_y
_atom_site_fract_z
_atom_site_U_iso_or_equiv
_atom_site_adp_type
_atom_site_occupancy
_atom_site_symmetry_multiplicity
_atom_site_calc_flag
_atom_site_refinement_flags
_atom_site_disorder_assembly
_atom_site_disorder_group
C1 C 0.7092(6) 0.5833(9) 0.1950(5) 0.0342(16) Uani 1 1 d . . .
H1A H 0.7585 0.5305 0.1555 0.057(8) Uiso 1 1 calc R . .
H1B H 0.7574 0.6859 0.2217 0.057(8) Uiso 1 1 calc R . .
C2 C 0.7029(7) 0.4575(9) 0.2687(5) 0.0367(16) Uani 1 1 d . . .
H2A H 0.6388 0.4970 0.3003 0.057(8) Uiso 1 1 calc R . .
H2B H 0.7881 0.4499 0.3102 0.057(8) Uiso 1 1 calc R . .
H2C H 0.6776 0.3450 0.2431 0.057(8) Uiso 1 1 calc R . .
C3 C 0.2120(6) 0.4234(9) 0.0442(5) 0.0310(15) Uani 1 1 d . . .
H3A H 0.2011 0.4981 -0.0083 0.057(8) Uiso 1 1 calc R . .
H3B H 0.1585 0.3203 0.0259 0.057(8) Uiso 1 1 calc R . .
C4 C 0.1605(8) 0.5157(12) 0.1137(6) 0.059(2) Uani 1 1 d . . .
H4A H 0.1682 0.4420 0.1655 0.057(8) Uiso 1 1 calc R . .
H4B H 0.0692 0.5447 0.0895 0.057(8) Uiso 1 1 calc R . .
H4C H 0.2106 0.6202 0.1310 0.057(8) Uiso 1 1 calc R . .
Te1 Te 0.51763(4) 0.66337(5) 0.11469(3) 0.02539(12) Uani 1 1 d . . .
Te2 Te 0.41599(4) 0.34606(5) 0.08534(3) 0.02611(12) Uani 1 1 d . . .
C5 C 0.9092(7) 0.0589(10) 0.1262(6) 0.0413(18) Uani 1 1 d . . .
F1 F 0.9757(5) 0.1289(7) 0.0717(4) 0.0653(14) Uani 1 1 d . . .
F2 F 0.9458(5) -0.1045(7) 0.1400(4) 0.0794(18) Uani 1 1 d . . .
F3 F 0.9442(5) 0.1434(7) 0.2034(3) 0.0696(16) Uani 1 1 d . . .
O1 O 0.7086(5) 0.2542(6) 0.0670(3) 0.0390(12) Uani 1 1 d . . .
O2 O 0.6762(4) -0.0054(6) 0.1461(3) 0.0408(12) Uani 1 1 d . . .
O3 O 0.7136(5) -0.0236(6) -0.0043(4) 0.0483(13) Uani 1 1 d . . .
S1 S 0.73196(15) 0.07232(19) 0.07863(12) 0.0273(4) Uani 1 1 d . . .

loop_
_atom_site_aniso_label
_atom_site_aniso_U_11
_atom_site_aniso_U_22
_atom_site_aniso_U_33
_atom_site_aniso_U_23
_atom_site_aniso_U_13
_atom_site_aniso_U_12
C1 0.030(3) 0.034(3) 0.033(4) 0.000(3) -0.003(3) -0.005(3)
C2 0.039(4) 0.038(4) 0.030(4) 0.004(3) 0.003(3) -0.008(3)
C3 0.020(3) 0.038(4) 0.035(4) -0.007(3) 0.008(3) -0.005(3)
C4 0.041(4) 0.082(7) 0.049(5) -0.017(5) 0.001(4) 0.011(5)
Te1 0.0242(2) 0.0210(2) 0.0305(2) -0.00252(18) 0.00559(16) -0.00192(16)
Te2 0.0241(2) 0.0221(2) 0.0321(3) 0.00124(18) 0.00670(17) -0.00413(16)
C5 0.024(3) 0.041(4) 0.056(5) 0.003(4) 0.003(3) -0.005(3)
F1 0.044(3) 0.080(4) 0.080(4) -0.002(3) 0.031(3) -0.014(3)
F2 0.041(3) 0.056(3) 0.130(5) 0.022(3) 0.000(3) 0.018(2)
F3 0.046(3) 0.108(4) 0.046(3) -0.018(3) -0.007(2) -0.024(3)
O1 0.039(3) 0.025(2) 0.052(3) 0.005(2) 0.008(2) 0.001(2)
O2 0.036(2) 0.038(3) 0.048(3) 0.011(2) 0.011(2) -0.010(2)
O3 0.054(3) 0.041(3) 0.045(3) -0.014(2) 0.001(3) -0.014(3)
S1 0.0245(7) 0.0211(7) 0.0333(9) 0.0003(7) 0.0012(6) -0.0030(6)

loop_
_atom_type_symbol
_atom_type_description
_atom_type_scat_dispersion_real
_atom_type_scat_dispersion_imag
_atom_type_scat_source
C C 0.0033 0.0016 'International Tables Vol C Tables 4.2.6.8 and 6.1.1.4'
H H 0.0000 0.0000 'International Tables Vol C Tables 4.2.6.8 and 6.1.1.4'
S S 0.1246 0.1234 'International Tables Vol C Tables 4.2.6.8 and 6.1.1.4'
Te Te -0.5308 1.6751 'International Tables Vol C Tables 4.2.6.8 and 6.1.1.4'
O O 0.0106 0.0060 'International Tables Vol C Tables 4.2.6.8 and 6.1.1.4'
F F 0.0171 0.0103 'International Tables Vol C Tables 4.2.6.8 and 6.1.1.4'

loop_
_geom_angle_atom_site_label_1
_geom_angle_atom_site_label_2
_geom_angle_atom_site_label_3
_geom_angle
_geom_angle_site_symmetry_1
_geom_angle_site_symmetry_3
_geom_angle_publ_flag
C2 C1 Te1 114.1(5) . . ?
C2 C1 H1A 108.7 . . ?
Te1 C1 H1A 108.7 . . ?
C2 C1 H1B 108.7 . . ?
Te1 C1 H1B 108.7 . . ?
H1A C1 H1B 107.6 . . ?
C1 C2 H2A 109.5 . . ?
C1 C2 H2B 109.5 . . ?
H2A C2 H2B 109.5 . . ?
C1 C2 H2C 109.5 . . ?
H2A C2 H2C 109.5 . . ?
H2B C2 H2C 109.5 . . ?
C4 C3 Te2 115.3(5) . . ?
C4 C3 H3A 108.5 . . ?
Te2 C3 H3A 108.5 . . ?
C4 C3 H3B 108.5 . . ?
Te2 C3 H3B 108.5 . . ?
H3A C3 H3B 107.5 . . ?
C3 C4 H4A 109.5 . . ?
C3 C4 H4B 109.5 . . ?
H4A C4 H4B 109.5 . . ?
C3 C4 H4C 109.5 . . ?
H4A C4 H4C 109.5 . . ?
H4B C4 H4C 109.5 . . ?
C1 Te1 Te2 96.34(18) . . ?
C3 Te2 Te1 96.96(18) . . ?
F2 C5 F1 108.4(7) . . ?
F2 C5 F3 108.7(7) . . ?
F1 C5 F3 106.7(6) . . ?
F2 C5 S1 110.3(5) . . ?
F1 C5 S1 111.2(5) . . ?
F3 C5 S1 111.4(5) . . ?
O1 S1 O2 114.5(3) . . ?
O1 S1 O3 114.3(3) . . ?
O2 S1 O3 115.4(3) . . ?
O1 S1 C5 103.5(3) . . ?
O2 S1 C5 103.8(3) . . ?
O3 S1 C5 103.3(4) . . ?

loop_
_geom_bond_atom_site_label_1
_geom_bond_atom_site_label_2
_geom_bond_distance
_geom_bond_site_symmetry_2
_geom_bond_publ_flag
C1 C2 1.496(9) . ?
C1 Te1 2.164(6) . ?
C1 H1A 0.9700 . ?
C1 H1B 0.9700 . ?
C2 H2A 0.9600 . ?
C2 H2B 0.9600 . ?
C2 H2C 0.9600 . ?
C3 C4 1.477(10) . ?
C3 Te2 2.149(6) . ?
C3 H3A 0.9700 . ?
C3 H3B 0.9700 . ?
C4 H4A 0.9600 . ?
C4 H4B 0.9600 . ?
C4 H4C 0.9600 . ?
Te1 Te2 2.6534(7) . ?
C5 F2 1.314(8) . ?
C5 F1 1.317(9) . ?
C5 F3 1.317(9) . ?
C5 S1 1.817(7) . ?
O1 S1 1.423(5) . ?
O2 S1 1.428(5) . ?
O3 S1 1.436(5) . ?
